data_2102334
loop_
_publ_author_name
'Marsh, Richard E.'

_publ_section_title
;
 Space group <i>Cc</i>: an update
;
_journal_issue 2
_journal_name_full 'Acta Crystallographica Section B'
_journal_page_first 252
_journal_page_last 253
_journal_paper_doi 10.1107/S0108768104003878
_journal_volume 60
_journal_year 2004
_chemical_formula_moiety 'C17 H15 N2 P'
_chemical_formula_sum 'C17 H15 N2 P'
_space_group_crystal_system monoclinic
_space_group_IT_number 15
_space_group_name_Hall '-C 2yc'
_space_group_name_H-M_alt 'C 1 2/c 1'
_audit_creation_method CRYM
_cell_angle_alpha 90
_cell_angle_beta 114.88
_cell_angle_gamma 90
_cell_formula_units_Z 8
_cell_length_a 27.1070
_cell_length_b 8.2820
_cell_length_c 14.3320
_cell_volume 2918.920
_cod_data_source_file bk0142.cif
_cod_data_source_block FOQZAM01
_cod_depositor_comments
;
 Updating space group information and adding the symmetry operation list.

 Antanas Vaitkus,
 2018-06-14

 Adding the _cell_formula_units_Z data item.

 Antanas Vaitkus,
 2017-08-05

  Added moiety chemical formula from Marsh (2004) paper.
  The summary chemical formula is calculated from moiety formula using
  AdHocParser
  (svn://www.crystallography.net/cod-tools/trunk/Formulae/AdHocParser.yp,
  revision 1441.)

  Andrius Merkys
  2013-11-11
;
_cod_original_sg_symbol_H-M C2/c
_cod_database_code 2102334

loop_
_space_group_symop_id
_space_group_symop_operation_xyz
1 x,y,z
2 -x,y,-z+1/2
3 -x,-y,-z
4 x,-y,z+1/2
5 x+1/2,y+1/2,z
6 -x+1/2,y+1/2,-z+1/2
7 -x+1/2,-y+1/2,-z
8 x+1/2,-y+1/2,z+1/2

loop_
_atom_site_label
_atom_site_type_symbol
_atom_site_fract_x
_atom_site_fract_y
_atom_site_fract_z
P1 P 0.36285 -0.05060 -0.01615
N1 N 0.21415 -0.21515 -0.13955
N2 N 0.30245 -0.14160 -0.04245
H1 H 0.29625 -0.17380 0.00735
C1 C 0.41250 -0.21030 0.03935
C2 C 0.40120 -0.36465 0.06050
H2 H 0.36585 -0.39190 0.04880
C3 C 0.44185 -0.48000 0.09890
H3 H 0.43360 -0.58465 0.11105
C4 C 0.49400 -0.43900 0.11890
H4 H 0.52160 -0.51475 0.14755
C5 C 0.50615 -0.28670 0.09690
H5 H 0.54155 -0.26070 0.10840
C6 C 0.46590 -0.17435 0.05775
H6 H 0.47440 -0.07145 0.04320
C7 C 0.37145 0.06690 0.09795
C8 C 0.41540 0.05610 0.19190
H7 H 0.44240 -0.01945 0.20155
C9 C 0.41980 0.15705 0.27200
H8 H 0.44985 0.14885 0.33480
C10 C 0.38035 0.26960 0.25960
H9 H 0.38335 0.33655 0.31345
C11 C 0.33635 0.28175 0.16660
H10 H 0.30915 0.35645 0.15740
C12 C 0.33235 0.18190 0.08680
H11 H 0.30250 0.19220 0.02370
C13 C 0.25870 -0.14395 -0.13755
C14 C 0.26075 -0.07605 -0.22375
H12 H 0.29230 -0.02715 -0.22010
C15 C 0.21505 -0.08260 -0.31570
H13 H 0.21570 -0.03790 -0.37455
C16 C 0.16865 -0.15545 -0.31995
H14 H 0.13720 -0.16070 -0.38085
C17 C 0.17070 -0.22005 -0.23010
H15 H 0.13975 -0.27125 -0.23240
